data_7054040
loop_
_publ_author_name
'Burkovskaya, Nataliya'
'Aleksandrov, Grigory'
'Ugolkova, Elena'
'Efimov, Nikolay'
'Evstifeev, Igor'
'Kiskin, Mikhail'
'Dobrokhotova, Zhanna'
'Minin, Vadim'
'Eremenko, Igor'

_publ_section_title
;
 Self-assembly and decay of Mn(ii) pivalate--phosphonate complexes
;
_journal_issue 4
_journal_name_full 'New Journal of Chemistry'
_journal_page_first 1587
_journal_paper_doi 10.1039/c3nj00899a
_journal_volume 38
_journal_year 2014
_chemical_formula_moiety 'C96 H188 Cl4 Mn10 O44 P4'
_chemical_formula_sum 'C96 H188 Cl4 Mn10 O44 P4'
_chemical_formula_weight 2861.53
_chemical_name_systematic
;
 ?
;
_space_group_crystal_system tetragonal
_space_group_IT_number 121
_space_group_name_Hall 'I -4 2'
_space_group_name_H-M_alt 'I -4 2 m'
_symmetry_space_group_name_Hall 'I -4 2'
_symmetry_space_group_name_H-M 'I -4 2 m'
_atom_sites_solution_hydrogens mixed
_audit_creation_method SHELXL-2013
_cell_angle_alpha 90
_cell_angle_beta 90
_cell_angle_gamma 90
_cell_formula_units_Z 2
_cell_length_a 22.4667(10)
_cell_length_b 22.4667(10)
_cell_length_c 14.6274(7)
_cell_measurement_reflns_used 9010
_cell_measurement_temperature 150(2)
_cell_measurement_theta_max 30.77
_cell_measurement_theta_min 2.46
_cell_volume 7383.2(6)
_computing_cell_refinement 'Bruker SAINT'
_computing_data_collection 'Bruker APEX2'
_computing_data_reduction 'Bruker SAINT'
_computing_molecular_graphics 'Bruker SHELXTL'
_computing_publication_material 'Bruker SHELXTL'
_computing_structure_refinement 'SHELXL-2013 (Sheldrick, 2013)'
_computing_structure_solution 'SHELXS-97 (Sheldrick, 1990)'
_diffrn_ambient_temperature 150(2)
_diffrn_measured_fraction_theta_full 0.999
_diffrn_measured_fraction_theta_max 0.995
_diffrn_measurement_device_type 'Bruker APEX-II CCD'
_diffrn_measurement_method '\f and \w scans'
_diffrn_radiation_type MoK\a
_diffrn_radiation_wavelength 0.71073
_diffrn_reflns_av_R_equivalents 0.0441
_diffrn_reflns_av_unetI/netI 0.0297
_diffrn_reflns_Laue_measured_fraction_full 0.999
_diffrn_reflns_Laue_measured_fraction_max 0.995
_diffrn_reflns_limit_h_max 32
_diffrn_reflns_limit_h_min -32
_diffrn_reflns_limit_k_max 32
_diffrn_reflns_limit_k_min -32
_diffrn_reflns_limit_l_max 20
_diffrn_reflns_limit_l_min -21
_diffrn_reflns_number 47010
_diffrn_reflns_point_group_measured_fraction_full 1.000
_diffrn_reflns_point_group_measured_fraction_max 0.992
_diffrn_reflns_theta_full 25.242
_diffrn_reflns_theta_max 31.180
_diffrn_reflns_theta_min 1.282
_diffrn_source 'fine-focus sealed tube'
_exptl_absorpt_coefficient_mu 1.008
_exptl_absorpt_correction_T_max 0.924
_exptl_absorpt_correction_T_min 0.707
_exptl_absorpt_correction_type multi-scan
_exptl_absorpt_process_details 'SADABS v2004/1, Sheldrick, G.M., (2004)'
_exptl_crystal_colour pink
_exptl_crystal_density_diffrn 1.287
_exptl_crystal_description plate
_exptl_crystal_F_000 2988
_exptl_crystal_size_max 0.370
_exptl_crystal_size_mid 0.120
_exptl_crystal_size_min 0.080
_refine_diff_density_max 0.453
_refine_diff_density_min -0.680
_refine_diff_density_rms 0.214
_refine_ls_abs_structure_details
;
 Flack x determined using 2447 quotients [(I+)-(I-)]/[(I+)+(I-)]
 (Parsons and Flack (2004), Acta Cryst. A60, s61).
;
_refine_ls_abs_structure_Flack 0.005(5)
_refine_ls_extinction_method none
_refine_ls_goodness_of_fit_ref 1.086
_refine_ls_hydrogen_treatment constr
_refine_ls_matrix_type full
_refine_ls_number_parameters 227
_refine_ls_number_reflns 6132
_refine_ls_number_restraints 118
_refine_ls_restrained_S_all 1.123
_refine_ls_R_factor_all 0.0350
_refine_ls_R_factor_gt 0.0264
_refine_ls_shift/su_max 0.002
_refine_ls_shift/su_mean 0.000
_refine_ls_structure_factor_coef Fsqd
_refine_ls_weighting_details 'w=1/[\s^2^(Fo^2^)+(0.0553P)^2^+0.3196P] where P=(Fo^2^+2Fc^2^)/3'
_refine_ls_weighting_scheme calc
_refine_ls_wR_factor_gt 0.0712
_refine_ls_wR_factor_ref 0.0851
_reflns_Friedel_coverage 0.844
_reflns_Friedel_fraction_full 1.000
_reflns_Friedel_fraction_max 0.988
_reflns_number_gt 5609
_reflns_number_total 6132
_reflns_threshold_expression 'I > 2\s(I)'
_cod_data_source_file c3nj00899a2.cif
_cod_data_source_block comp_1
_cod_depositor_comments
;
The following automatic conversions were performed:

'_exptl_absorpt_correction_type' value 'multi scan' changed to
'multi-scan' according to
/usr/data/users/saulius/crontab/automatic-downloads/current/RSC/lib/dictionaries/cif_core.dic
dictionary named 'cif_core.dic' version 2.4.2 from 2011-04-26.

Automatic conversion script
Id: cif_fix_values 2281 2013-09-26 08:29:07Z andrius 
;
_cod_original_cell_volume 7383.2(7)
_cod_database_code 7054040
_shelx_space_group_comment
;
The symmetry employed for this shelxl refinement is uniquely defined
by the following loop, which should always be used as a source of
symmetry information in preference to the above space-group names.
They are only intended as comments.
;
_shelx_estimated_absorpt_t_min 0.707
_shelx_estimated_absorpt_t_max 0.924
_shelxl_version_number 2013-4

loop_
_space_group_symop_operation_xyz
'x, y, z'
'y, -x, -z'
'-y, x, -z'
'x, -y, -z'
'-x, y, -z'
'-x, -y, z'
'-y, -x, z'
'y, x, z'
'x+1/2, y+1/2, z+1/2'
'y+1/2, -x+1/2, -z+1/2'
'-y+1/2, x+1/2, -z+1/2'
'x+1/2, -y+1/2, -z+1/2'
'-x+1/2, y+1/2, -z+1/2'
'-x+1/2, -y+1/2, z+1/2'
'-y+1/2, -x+1/2, z+1/2'
'y+1/2, x+1/2, z+1/2'

loop_
_atom_site_label
_atom_site_type_symbol
_atom_site_fract_x
_atom_site_fract_y
_atom_site_fract_z
_atom_site_U_iso_or_equiv
_atom_site_adp_type
_atom_site_occupancy
_atom_site_site_symmetry_order
_atom_site_calc_flag
_atom_site_refinement_flags_posn
_atom_site_refinement_flags_adp
_atom_site_refinement_flags_occupancy
_atom_site_disorder_assembly
_atom_site_disorder_group
Mn1 Mn 0.34558(2) 0.55337(2) 0.60100(2) 0.02052(9) Uani 1 1 d . . . . .
Mn2 Mn 0.5000 0.5000 0.68121(4) 0.01822(12) Uani 1 4 d S T P . .
Cl1 Cl 0.27533(3) 0.5000 0.5000 0.02773(15) Uani 1 2 d S T P . .
P1 P 0.41773(2) 0.41773(2) 0.59775(5) 0.01641(13) Uani 1 2 d S T P . .
O1 O 0.28043(10) 0.53160(9) 0.71686(15) 0.0406(5) Uani 1 1 d . . . . .
O1M O 0.40725(7) 0.48375(6) 0.62086(10) 0.0202(3) Uani 1 1 d . . . . .
O2 O 0.20437(11) 0.59128(12) 0.6836(2) 0.0655(8) Uani 1 1 d . U . . .
H2 H 0.2310 0.6115 0.6578 0.098 Uiso 1 1 calc R U . . .
O3 O 0.29302(7) 0.63707(7) 0.59317(13) 0.0274(3) Uani 1 1 d . U . . .
O4 O 0.45509(7) 0.54491(7) 0.78940(16) 0.0273(5) Uani 1 2 d S T P . .
O5 O 0.39751(7) 0.60249(7) 0.70235(16) 0.0227(4) Uani 1 2 d S T P . .
O6 O 0.40276(6) 0.40276(6) 0.49808(16) 0.0197(4) Uani 1 2 d S T P . .
C1 C 0.22914(15) 0.54676(14) 0.7284(3) 0.0501(8) Uani 1 1 d D U . . .
C2 C 0.18667(19) 0.51641(18) 0.7951(3) 0.0765(14) Uani 1 1 d D U . . .
C3 C 0.1734(6) 0.5633(4) 0.8707(8) 0.083(3) Uani 0.69(3) 1 d D U P A 1
H3A H 0.2100 0.5721 0.9046 0.124 Uiso 0.69(3) 1 calc R U P A 1
H3B H 0.1433 0.5476 0.9128 0.124 Uiso 0.69(3) 1 calc R U P A 1
H3C H 0.1584 0.5999 0.8424 0.124 Uiso 0.69(3) 1 calc R U P A 1
C4 C 0.2130(8) 0.4611(5) 0.8370(11) 0.101(4) Uani 0.69(3) 1 d D U P A 1
H4A H 0.2198 0.4314 0.7892 0.151 Uiso 0.69(3) 1 calc R U P A 1
H4B H 0.1854 0.4450 0.8826 0.151 Uiso 0.69(3) 1 calc R U P A 1
H4C H 0.2509 0.4710 0.8666 0.151 Uiso 0.69(3) 1 calc R U P A 1
C5 C 0.1284(4) 0.5035(7) 0.7434(8) 0.101(4) Uani 0.69(3) 1 d D U P A 1
H5A H 0.1365 0.4762 0.6926 0.151 Uiso 0.69(3) 1 calc R U P A 1
H5B H 0.1120 0.5408 0.7195 0.151 Uiso 0.69(3) 1 calc R U P A 1
H5C H 0.0996 0.4852 0.7852 0.151 Uiso 0.69(3) 1 calc R U P A 1
C3A C 0.1515(14) 0.5594(11) 0.852(2) 0.106(9) Uani 0.31(3) 1 d D U P A 2
H3AA H 0.1174 0.5740 0.8169 0.158 Uiso 0.31(3) 1 calc R U P A 2
H3AB H 0.1769 0.5930 0.8696 0.158 Uiso 0.31(3) 1 calc R U P A 2
H3AC H 0.1372 0.5392 0.9074 0.158 Uiso 0.31(3) 1 calc R U P A 2
C4A C 0.2255(11) 0.4752(11) 0.857(2) 0.085(6) Uani 0.31(3) 1 d D U P A 2
H4AA H 0.2380 0.4400 0.8226 0.128 Uiso 0.31(3) 1 calc R U P A 2
H4AB H 0.2022 0.4626 0.9106 0.128 Uiso 0.31(3) 1 calc R U P A 2
H4AC H 0.2608 0.4971 0.8780 0.128 Uiso 0.31(3) 1 calc R U P A 2
C5A C 0.1496(13) 0.4751(13) 0.7337(13) 0.103(7) Uani 0.31(3) 1 d D U P A 2
H5AA H 0.1762 0.4527 0.6932 0.155 Uiso 0.31(3) 1 calc R U P A 2
H5AB H 0.1221 0.4990 0.6969 0.155 Uiso 0.31(3) 1 calc R U P A 2
H5AC H 0.1269 0.4473 0.7719 0.155 Uiso 0.31(3) 1 calc R U P A 2
C6 C 0.30931(9) 0.69069(9) 0.5894(2) 0.0245(6) Uani 1 2 d S TU P . .
C7 C 0.26082(10) 0.73918(10) 0.5814(3) 0.0355(8) Uani 1 2 d S TU P . .
C8 C 0.24480(15) 0.75520(15) 0.6791(4) 0.082(2) Uani 1 2 d S TU P . .
H8A H 0.2169 0.7831 0.6783 0.123 Uiso 1 2 d S U P . .
H8B H 0.2325 0.7183 0.7091 0.123 Uiso 1 1 d . U . . .
C9 C 0.28423(16) 0.79302(15) 0.5317(3) 0.0605(10) Uani 1 1 d . U . . .
H9A H 0.2530 0.8234 0.5282 0.091 Uiso 1 1 calc R U . . .
H9B H 0.2964 0.7816 0.4697 0.091 Uiso 1 1 calc R U . . .
H9C H 0.3186 0.8091 0.5647 0.091 Uiso 1 1 calc R U . . .
C10 C 0.41631(10) 0.58369(10) 0.7802(2) 0.0240(6) Uani 1 2 d S TU P . .
C11 C 0.38940(12) 0.61060(12) 0.8672(3) 0.0447(11) Uani 1 2 d S TU P . .
C12 C 0.3619(3) 0.5606(2) 0.9213(3) 0.0898(18) Uani 1 1 d . U . . .
H12A H 0.3456 0.5763 0.9786 0.135 Uiso 1 1 calc R U . . .
H12B H 0.3923 0.5306 0.9350 0.135 Uiso 1 1 calc R U . . .
H12C H 0.3299 0.5423 0.8855 0.135 Uiso 1 1 calc R U . . .
C13 C 0.34230(13) 0.65770(13) 0.8441(3) 0.0461(10) Uani 1 2 d S TU P . .
H13A H 0.3300 0.6700 0.8990 0.069 Uiso 1 2 d S U P . .
H13B H 0.3633 0.6860 0.8093 0.069 Uiso 1 1 d . U . . .
C14 C 0.37213(10) 0.37213(10) 0.6731(2) 0.0229(6) Uani 1 2 d S TU P . .
C15 C 0.38444(12) 0.30583(11) 0.6548(2) 0.0313(5) Uani 1 1 d . U . . .
H15A H 0.3599 0.2815 0.6956 0.047 Uiso 1 1 calc R U . . .
H15B H 0.4266 0.2973 0.6660 0.047 Uiso 1 1 calc R U . . .
H15C H 0.3747 0.2965 0.5911 0.047 Uiso 1 1 calc R U . . .
C16 C 0.38768(12) 0.38768(12) 0.7726(2) 0.0347(8) Uani 1 2 d S TU P . .
H16A H 0.3648 0.3648 0.8069 0.052 Uiso 1 2 d S U P . .
H16B H 0.4298 0.3805 0.7769 0.052 Uiso 1 1 d . U . . .

loop_
_atom_site_aniso_label
_atom_site_aniso_U_11
_atom_site_aniso_U_22
_atom_site_aniso_U_33
_atom_site_aniso_U_23
_atom_site_aniso_U_13
_atom_site_aniso_U_12
Mn1 0.02091(15) 0.02227(15) 0.01838(15) 0.00098(12) 0.00169(12) 0.00432(11)
Mn2 0.01953(16) 0.01953(16) 0.0156(3) 0.000 0.000 0.0010(2)
Cl1 0.0225(3) 0.0326(4) 0.0281(4) 0.0012(3) 0.000 0.000
P1 0.01733(18) 0.01733(18) 0.0146(3) 0.00105(19) 0.00105(19) -0.0003(2)
O1 0.0463(12) 0.0371(10) 0.0385(11) 0.0023(8) 0.0193(9) 0.0051(8)
O1M 0.0217(7) 0.0192(7) 0.0196(7) 0.0001(5) 0.0000(5) 0.0017(5)
O2 0.0384(11) 0.0591(16) 0.099(2) 0.0190(16) 0.0295(14) 0.0114(11)
O3 0.0239(7) 0.0279(7) 0.0304(8) 0.0004(7) 0.0012(7) 0.0076(6)
O4 0.0322(7) 0.0322(7) 0.0174(10) 0.0009(6) -0.0009(6) 0.0102(10)
O5 0.0257(6) 0.0257(6) 0.0169(10) -0.0002(6) 0.0002(6) 0.0060(9)
O6 0.0220(5) 0.0220(5) 0.0151(9) -0.0002(6) -0.0002(6) -0.0016(7)
C1 0.0491(17) 0.0407(15) 0.060(2) -0.0035(14) 0.0287(16) -0.0022(13)
C2 0.074(2) 0.060(2) 0.095(3) 0.007(2) 0.059(2) -0.0059(18)
C3 0.083(7) 0.080(5) 0.085(5) 0.007(4) 0.061(5) 0.020(4)
C4 0.129(9) 0.054(5) 0.119(8) 0.024(5) 0.091(6) 0.009(5)
C5 0.070(4) 0.082(7) 0.151(8) 0.002(6) 0.050(4) -0.027(4)
C3A 0.079(15) 0.115(13) 0.123(17) 0.005(11) 0.067(12) 0.025(11)
C4A 0.094(10) 0.059(11) 0.103(12) 0.016(9) 0.065(7) -0.011(8)
C5A 0.085(12) 0.095(14) 0.130(12) -0.001(10) 0.047(9) -0.016(10)
C6 0.0269(9) 0.0269(9) 0.0196(14) -0.0010(7) 0.0010(7) 0.0109(11)
C7 0.0329(10) 0.0329(10) 0.0406(19) -0.0003(8) 0.0003(8) 0.0187(12)
C8 0.100(3) 0.100(3) 0.047(2) -0.0062(12) 0.0062(12) 0.075(4)
C9 0.0487(17) 0.0403(14) 0.092(3) 0.0232(17) -0.0064(17) 0.0164(13)
C10 0.0281(9) 0.0281(9) 0.0159(13) -0.0016(7) 0.0016(7) 0.0051(12)
C11 0.0574(17) 0.0574(17) 0.0195(16) -0.0026(9) 0.0026(9) 0.030(2)
C12 0.125(4) 0.089(3) 0.055(2) 0.036(2) 0.058(3) 0.054(3)
C13 0.0531(16) 0.0531(16) 0.0320(19) -0.0085(10) 0.0085(10) 0.025(2)
C14 0.0249(8) 0.0249(8) 0.0190(13) 0.0032(8) 0.0032(8) -0.0010(11)
C15 0.0338(12) 0.0236(10) 0.0363(13) 0.0081(9) 0.0087(10) -0.0013(9)
C16 0.0419(13) 0.0419(13) 0.0204(16) 0.0045(9) 0.0045(9) -0.0123(16)

loop_
_atom_type_symbol
_atom_type_description
_atom_type_scat_dispersion_real
_atom_type_scat_dispersion_imag
_atom_type_scat_source
C C 0.0033 0.0016 'International Tables Vol C Tables 4.2.6.8 and 6.1.1.4'
H H 0.0000 0.0000 'International Tables Vol C Tables 4.2.6.8 and 6.1.1.4'
O O 0.0106 0.0060 'International Tables Vol C Tables 4.2.6.8 and 6.1.1.4'
P P 0.1023 0.0942 'International Tables Vol C Tables 4.2.6.8 and 6.1.1.4'
Cl Cl 0.1484 0.1585 'International Tables Vol C Tables 4.2.6.8 and 6.1.1.4'
Mn Mn 0.3368 0.7283 'International Tables Vol C Tables 4.2.6.8 and 6.1.1.4'

loop_
_geom_angle_atom_site_label_1
_geom_angle_atom_site_label_2
_geom_angle_atom_site_label_3
_geom_angle
_geom_angle_site_symmetry_1
_geom_angle_site_symmetry_3
O1M Mn1 O6 92.29(7) . 2_566
O1M Mn1 O5 86.01(7) . .
O6 Mn1 O5 84.71(6) 2_566 .
O1M Mn1 O3 169.40(6) . .
O6 Mn1 O3 84.03(7) 2_566 .
O5 Mn1 O3 83.76(8) . .
O1M Mn1 O1 99.17(7) . .
O6 Mn1 O1 165.33(7) 2_566 .
O5 Mn1 O1 86.97(8) . .
O3 Mn1 O1 83.07(7) . .
O1M Mn1 Cl1 98.17(4) . .
O6 Mn1 Cl1 101.47(5) 2_566 .
O5 Mn1 Cl1 172.34(5) . .
O3 Mn1 Cl1 92.31(5) . .
O1 Mn1 Cl1 86.03(6) . .
O1M Mn1 Mn1 93.43(4) . 7_665
O6 Mn1 Mn1 42.37(5) 2_566 7_665
O5 Mn1 Mn1 42.73(5) . 7_665
O3 Mn1 Mn1 77.14(4) . 7_665
O1 Mn1 Mn1 127.04(6) . 7_665
Cl1 Mn1 Mn1 142.600(10) . 7_665
O4 Mn2 O4 84.08(13) . 6_665
O4 Mn2 O1M 129.87(4) . 8
O4 Mn2 O1M 86.04(6) 6_665 8
O4 Mn2 O1M 86.04(6) . 7_665
O4 Mn2 O1M 129.87(4) 6_665 7_665
O1M Mn2 O1M 134.70(8) 8 7_665
O4 Mn2 O1M 129.87(4) . 6_665
O4 Mn2 O1M 86.04(6) 6_665 6_665
O1M Mn2 O1M 98.12(8) 8 6_665
O1M Mn2 O1M 64.03(7) 7_665 6_665
O4 Mn2 O1M 86.04(6) . .
O4 Mn2 O1M 129.87(4) 6_665 .
O1M Mn2 O1M 64.03(7) 8 .
O1M Mn2 O1M 98.12(8) 7_665 .
O1M Mn2 O1M 134.70(8) 6_665 .
O4 Mn2 P1 108.32(2) . .
O4 Mn2 P1 108.32(2) 6_665 .
O1M Mn2 P1 32.07(4) 8 .
O1M Mn2 P1 121.43(4) 7_665 .
O1M Mn2 P1 121.43(4) 6_665 .
O1M Mn2 P1 32.07(4) . .
O4 Mn2 P1 108.32(2) . 6_665
O4 Mn2 P1 108.32(2) 6_665 6_665
O1M Mn2 P1 121.43(4) 8 6_665
O1M Mn2 P1 32.07(4) 7_665 6_665
O1M Mn2 P1 32.07(4) 6_665 6_665
O1M Mn2 P1 121.43(4) . 6_665
P1 Mn2 P1 129.93(4) . 6_665
Mn1 Cl1 Mn1 100.64(3) . 4_566
O6 P1 O1M 112.74(8) . .
O6 P1 O1M 112.74(8) . 8
O1M P1 O1M 104.28(12) . 8
O6 P1 C14 109.20(14) . .
O1M P1 C14 108.85(9) . .
O1M P1 C14 108.85(9) 8 .
O6 P1 Mn2 133.10(9) . .
O1M P1 Mn2 52.25(6) . .
O1M P1 Mn2 52.25(6) 8 .
C14 P1 Mn2 117.69(11) . .
C1 O1 Mn1 130.5(2) . .
P1 O1M Mn1 141.69(9) . .
P1 O1M Mn2 95.68(7) . .
Mn1 O1M Mn2 122.14(7) . .
C1 O2 H2 109.5 . .
C6 O3 Mn1 131.04(16) . .
C10 O4 Mn2 125.8(2) . .
C10 O5 Mn1 127.60(9) . 7_665
C10 O5 Mn1 127.60(9) . .
Mn1 O5 Mn1 94.53(9) 7_665 .
P1 O6 Mn1 131.62(5) . 4_566
P1 O6 Mn1 131.62(5) . 3_656
Mn1 O6 Mn1 95.25(9) 4_566 3_656
O1 C1 O2 123.0(3) . .
O1 C1 C2 123.9(4) . .
O2 C1 C2 113.1(3) . .
C3A C2 C1 113.4(12) . .
C4 C2 C1 112.6(7) . .
C3A C2 C5A 115.3(11) . .
C1 C2 C5A 103.6(8) . .
C4 C2 C5 112.2(7) . .
C1 C2 C5 107.6(5) . .
C4 C2 C3 110.2(8) . .
C1 C2 C3 105.8(5) . .
C5 C2 C3 108.3(6) . .
C3A C2 C4A 110.5(14) . .
C1 C2 C4A 106.7(11) . .
C5A C2 C4A 106.6(11) . .
C2 C3 H3A 109.5 . .
C2 C3 H3B 109.5 . .
H3A C3 H3B 109.5 . .
C2 C3 H3C 109.5 . .
H3A C3 H3C 109.5 . .
H3B C3 H3C 109.5 . .
C2 C4 H4A 109.5 . .
C2 C4 H4B 109.5 . .
H4A C4 H4B 109.5 . .
C2 C4 H4C 109.5 . .
H4A C4 H4C 109.5 . .
H4B C4 H4C 109.5 . .
C2 C5 H5A 109.5 . .
C2 C5 H5B 109.5 . .
H5A C5 H5B 109.5 . .
C2 C5 H5C 109.5 . .
H5A C5 H5C 109.5 . .
H5B C5 H5C 109.5 . .
C2 C3A H3AA 109.5 . .
C2 C3A H3AB 109.5 . .
H3AA C3A H3AB 109.5 . .
C2 C3A H3AC 109.5 . .
H3AA C3A H3AC 109.5 . .
H3AB C3A H3AC 109.5 . .
C2 C4A H4AA 109.5 . .
C2 C4A H4AB 109.5 . .
H4AA C4A H4AB 109.5 . .
C2 C4A H4AC 109.5 . .
H4AA C4A H4AC 109.5 . .
H4AB C4A H4AC 109.5 . .
C2 C5A H5AA 109.5 . .
C2 C5A H5AB 109.5 . .
H5AA C5A H5AB 109.5 . .
C2 C5A H5AC 109.5 . .
H5AA C5A H5AC 109.5 . .
H5AB C5A H5AC 109.5 . .
O3 C6 O3 123.6(3) . 7_665
O3 C6 C7 118.20(14) . .
O3 C6 C7 118.20(14) 7_665 .
C9 C7 C9 109.1(4) 7_665 .
C9 C7 C8 110.3(3) 7_665 .
C9 C7 C8 110.3(3) . .
C9 C7 C6 110.9(2) 7_665 .
C9 C7 C6 110.9(2) . .
C8 C7 C6 105.2(3) . .
C7 C8 H8A 108.8 . .
C7 C8 H8B 106.7 . .
H8A C8 H8B 113.9 . .
C7 C9 H9A 109.5 . .
C7 C9 H9B 109.5 . .
H9A C9 H9B 109.5 . .
C7 C9 H9C 109.5 . .
H9A C9 H9C 109.5 . .
H9B C9 H9C 109.5 . .
O4 C10 O5 123.9(3) . .
O4 C10 C11 117.6(3) . .
O5 C10 C11 118.4(3) . .
C12 C11 C12 109.7(6) . 7_665
C12 C11 C10 107.6(3) . .
C12 C11 C10 107.6(3) 7_665 .
C12 C11 C13 110.3(3) . .
C12 C11 C13 110.3(3) 7_665 .
C10 C11 C13 111.2(3) . .
C11 C12 H12A 109.5 . .
C11 C12 H12B 109.5 . .
H12A C12 H12B 109.5 . .
C11 C12 H12C 109.5 . .
H12A C12 H12C 109.5 . .
H12B C12 H12C 109.5 . .
C11 C13 H13A 103.2 . .
C11 C13 H13B 103.9 . .
H13A C13 H13B 115.6 . .
C16 C14 C15 110.15(19) . .
C16 C14 C15 110.15(19) . 8
C15 C14 C15 108.5(3) . 8
C16 C14 P1 108.5(2) . .
C15 C14 P1 109.75(16) . .
C15 C14 P1 109.75(16) 8 .
C14 C15 H15A 109.5 . .
C14 C15 H15B 109.5 . .
H15A C15 H15B 109.5 . .
C14 C15 H15C 109.5 . .
H15A C15 H15C 109.5 . .
H15B C15 H15C 109.5 . .
C14 C16 H16A 105.9 . .
C14 C16 H16B 104.4 . .
H16A C16 H16B 115.9 . .

loop_
_geom_bond_atom_site_label_1
_geom_bond_atom_site_label_2
_geom_bond_distance
_geom_bond_site_symmetry_2
Mn1 O1M 2.1096(15) .
Mn1 O6 2.1731(16) 2_566
Mn1 O5 2.1857(16) .
Mn1 O3 2.2235(16) .
Mn1 O1 2.292(2) .
Mn1 Cl1 2.4721(6) .
Mn1 Mn1 3.2107(7) 7_665
Mn2 O4 2.131(2) .
Mn2 O4 2.131(2) 6_665
Mn2 O1M 2.2923(15) 8
Mn2 O1M 2.2923(15) 7_665
Mn2 O1M 2.2923(15) 6_665
Mn2 O1M 2.2924(15) .
Mn2 P1 2.8849(8) .
Mn2 P1 2.8849(8) 6_665
Cl1 Mn1 2.4721(6) 4_566
P1 O6 1.534(2) .
P1 O1M 1.5393(15) .
P1 O1M 1.5393(15) 8
P1 C14 1.821(3) .
O1 C1 1.213(4) .
O2 C1 1.319(5) .
O2 H2 0.8400 .
O3 C6 1.260(2) .
O4 C10 1.239(4) .
O5 C10 1.286(4) .
O5 Mn1 2.1856(16) 7_665
O6 Mn1 2.1731(16) 4_566
O6 Mn1 2.1731(16) 3_656
C1 C2 1.526(4) .
C2 C3A 1.501(11) .
C2 C4 1.506(8) .
C2 C5A 1.536(11) .
C2 C5 1.540(8) .
C2 C3 1.557(8) .
C2 C4A 1.566(11) .
C3 H3A 0.9800 .
C3 H3B 0.9800 .
C3 H3C 0.9800 .
C4 H4A 0.9800 .
C4 H4B 0.9800 .
C4 H4C 0.9800 .
C5 H5A 0.9800 .
C5 H5B 0.9800 .
C5 H5C 0.9800 .
C3A H3AA 0.9800 .
C3A H3AB 0.9800 .
C3A H3AC 0.9800 .
C4A H4AA 0.9800 .
C4A H4AB 0.9800 .
C4A H4AC 0.9800 .
C5A H5AA 0.9800 .
C5A H5AB 0.9800 .
C5A H5AC 0.9800 .
C6 O3 1.260(2) 7_665
C6 C7 1.545(4) .
C7 C9 1.506(4) 7_665
C7 C9 1.506(4) .
C7 C8 1.517(8) .
C8 H8A 0.8862 .
C8 H8B 0.9786 .
C9 H9A 0.9800 .
C9 H9B 0.9800 .
C9 H9C 0.9800 .
C10 C11 1.534(5) .
C11 C12 1.507(5) .
C11 C12 1.507(5) 7_665
C11 C13 1.534(6) .
C12 H12A 0.9800 .
C12 H12B 0.9800 .
C12 H12C 0.9800 .
C13 H13A 0.8922 .
C13 H13B 0.9415 .
C14 C16 1.536(5) .
C14 C15 1.539(3) .
C14 C15 1.539(3) 8
C15 H15A 0.9800 .
C15 H15B 0.9800 .
C15 H15C 0.9800 .
C16 H16A 0.8842 .
C16 H16B 0.9610 .

loop_
_platon_squeeze_void_nr
_platon_squeeze_void_average_x
_platon_squeeze_void_average_y
_platon_squeeze_void_average_z
_platon_squeeze_void_volume
_platon_squeeze_void_count_electrons
_platon_squeeze_void_content
1 0.000 0.500 0.000 229 77 ' '
2 0.500 0.000 0.000 229 77 ' '
3 0.500 0.500 0.000 17 0 ' '
4 0.000 0.500 0.500 229 77 ' '
5 0.500 0.000 0.500 229 77 ' '
6 0.000 0.000 0.500 17 0 ' '
